data_2226334
loop_
_publ_author_name
'Fun, Hoong-Kun'
'Rosli, Mohd Mustaqim'
'Gowda, Janardhana'
'Khader, A. M. A.'
'Kalluraya, B.'

_publ_section_title
;
 4-(1<i>H</i>-Benzimidazol-2-ylmethyl)-2<i>H</i>-1,4-benzothiazin-3(4<i>H</i>)-one
;
_journal_coeditor_code WN2387
_journal_issue 6
_journal_name_full 'Acta Crystallographica Section E'
_journal_page_first o1495
_journal_paper_doi 10.1107/S1600536810019367
_journal_volume 66
_journal_year 2010
_chemical_formula_iupac 'C16 H13 N3 O S'
_chemical_formula_moiety 'C16 H13 N3 O S'
_chemical_formula_sum 'C16 H13 N3 O S'
_chemical_formula_weight 295.35
_chemical_name_systematic 4-(1<i>H</i>-Benzimidazol-2-ylmethyl)-2<i>H</i>-1,4-benzothiazin-3(4<i>H</i>)-one
_space_group_IT_number 61
_symmetry_cell_setting orthorhombic
_symmetry_space_group_name_Hall '-P 2ac 2ab'
_symmetry_space_group_name_H-M 'P b c a'
_atom_sites_solution_hydrogens geom
_atom_sites_solution_primary direct
_atom_sites_solution_secondary difmap
_audit_creation_method SHELXL-97
_cell_angle_alpha 90.00
_cell_angle_beta 90.00
_cell_angle_gamma 90.00
_cell_formula_units_Z 8
_cell_length_a 9.4498(8)
_cell_length_b 17.0223(16)
_cell_length_c 17.4454(16)
_cell_measurement_reflns_used 4703
_cell_measurement_temperature 100.0(10)
_cell_measurement_theta_max 31.59
_cell_measurement_theta_min 2.39
_cell_volume 2806.2(4)
_computing_cell_refinement 'SAINT (Bruker, 2009)'
_computing_data_collection 'APEX2 (Bruker, 2009)'
_computing_data_reduction 'SAINT (Bruker, 2009)'
_computing_molecular_graphics 'SHELXTL (Sheldrick, 2008)'
_computing_publication_material 'SHELXTL (Sheldrick, 2008) and PLATON (Spek, 2009)'
_computing_structure_refinement 'SHELXTL (Sheldrick, 2008)'
_computing_structure_solution 'SHELXTL (Sheldrick, 2008)'
_diffrn_ambient_temperature 100.0(10)
_diffrn_measured_fraction_theta_full 0.996
_diffrn_measured_fraction_theta_max 0.996
_diffrn_measurement_device_type
;
Bruker APEXII DUO CCD area-detector diffractometer
;
_diffrn_measurement_method '\f and \w scans'
_diffrn_radiation_monochromator graphite
_diffrn_radiation_source 'fine-focus sealed tube'
_diffrn_radiation_type MoK\a
_diffrn_radiation_wavelength 0.71073
_diffrn_reflns_av_R_equivalents 0.0400
_diffrn_reflns_av_sigmaI/netI 0.0360
_diffrn_reflns_limit_h_max 13
_diffrn_reflns_limit_h_min -13
_diffrn_reflns_limit_k_max 23
_diffrn_reflns_limit_k_min -23
_diffrn_reflns_limit_l_max 21
_diffrn_reflns_limit_l_min -24
_diffrn_reflns_number 16727
_diffrn_reflns_theta_full 29.99
_diffrn_reflns_theta_max 29.99
_diffrn_reflns_theta_min 2.33
_diffrn_standards_number 0
_exptl_absorpt_coefficient_mu 0.232
_exptl_absorpt_correction_T_max 0.9693
_exptl_absorpt_correction_T_min 0.8926
_exptl_absorpt_correction_type multi-scan
_exptl_absorpt_process_details '(SADABS; Bruker, 2009)'
_exptl_crystal_colour red
_exptl_crystal_density_diffrn 1.398
_exptl_crystal_density_method 'not measured'
_exptl_crystal_description block
_exptl_crystal_F_000 1232
_exptl_crystal_size_max 0.50
_exptl_crystal_size_mid 0.20
_exptl_crystal_size_min 0.13
_refine_diff_density_max 0.435
_refine_diff_density_min -0.255
_refine_ls_extinction_method none
_refine_ls_goodness_of_fit_ref 1.031
_refine_ls_hydrogen_treatment mixed
_refine_ls_matrix_type full
_refine_ls_number_parameters 194
_refine_ls_number_reflns 4075
_refine_ls_number_restraints 0
_refine_ls_restrained_S_all 1.031
_refine_ls_R_factor_all 0.0567
_refine_ls_R_factor_gt 0.0409
_refine_ls_shift/su_max 0.001
_refine_ls_shift/su_mean 0.000
_refine_ls_structure_factor_coef Fsqd
_refine_ls_weighting_details 'calc w=1/[\s^2^(Fo^2^)+(0.0605P)^2^+1.2202P] where P=(Fo^2^+2Fc^2^)/3'
_refine_ls_weighting_scheme calc
_refine_ls_wR_factor_gt 0.1048
_refine_ls_wR_factor_ref 0.1192
_reflns_number_gt 3185
_reflns_number_total 4075
_reflns_threshold_expression I>2\s(I)
_cod_data_source_file wn2387.cif
_cod_data_source_block I
_cod_database_code 2226334
_cod_database_fobs_code 2226334

loop_
_symmetry_equiv_pos_as_xyz
'x, y, z'
'-x+1/2, -y, z+1/2'
'-x, y+1/2, -z+1/2'
'x+1/2, -y+1/2, -z'
'-x, -y, -z'
'x-1/2, y, -z-1/2'
'x, -y-1/2, z-1/2'
'-x-1/2, y-1/2, z'

loop_
_atom_site_type_symbol
_atom_site_label
_atom_site_fract_x
_atom_site_fract_y
_atom_site_fract_z
_atom_site_U_iso_or_equiv
_atom_site_adp_type
_atom_site_calc_flag
_atom_site_refinement_flags
_atom_site_occupancy
_atom_site_disorder_assembly
_atom_site_disorder_group
S S1 0.69098(4) 0.04490(2) 0.49857(2) 0.02567(12) Uani d . 1 . .
O O1 0.90053(12) -0.12536(7) 0.41611(7) 0.0283(2) Uani d . 1 . .
N N1 1.05774(11) -0.12424(7) 0.21967(7) 0.0169(2) Uani d . 1 . .
N N2 0.82471(11) -0.10176(7) 0.21708(7) 0.0166(2) Uani d . 1 . .
N N3 0.84628(12) -0.01064(7) 0.35843(7) 0.0180(2) Uani d . 1 . .
C C1 0.75457(14) 0.05425(8) 0.34596(8) 0.0177(3) Uani d . 1 . .
C C2 0.74342(15) 0.08809(8) 0.27346(8) 0.0210(3) Uani d . 1 . .
H H2A 0.7935 0.0668 0.2325 0.025 Uiso calc R 1 . .
C C3 0.65796(16) 0.15354(9) 0.26189(9) 0.0251(3) Uani d . 1 . .
H H3A 0.6530 0.1764 0.2135 0.030 Uiso calc R 1 . .
C C4 0.58032(16) 0.18488(9) 0.32169(10) 0.0275(3) Uani d . 1 . .
H H4A 0.5232 0.2286 0.3137 0.033 Uiso calc R 1 . .
C C5 0.58816(16) 0.15078(9) 0.39359(10) 0.0256(3) Uani d . 1 . .
H H5A 0.5346 0.1711 0.4337 0.031 Uiso calc R 1 . .
C C6 0.67593(15) 0.08616(8) 0.40635(8) 0.0206(3) Uani d . 1 . .
C C7 0.70051(17) -0.05535(9) 0.46596(9) 0.0261(3) Uani d . 1 . .
H H7A 0.7100 -0.0900 0.5098 0.031 Uiso calc R 1 . .
H H7B 0.6134 -0.0688 0.4396 0.031 Uiso calc R 1 . .
C C8 0.82425(15) -0.06773(8) 0.41241(8) 0.0209(3) Uani d . 1 . .
C C9 0.96991(14) -0.02207(8) 0.30913(8) 0.0191(3) Uani d . 1 . .
H H9A 1.0499 -0.0374 0.3406 0.023 Uiso calc R 1 . .
H H9B 0.9933 0.0274 0.2847 0.023 Uiso calc R 1 . .
C C10 0.94729(13) -0.08304(8) 0.24863(8) 0.0159(2) Uani d . 1 . .
C C11 1.00375(13) -0.17492(8) 0.16502(8) 0.0165(3) Uani d . 1 . .
C C12 1.06703(15) -0.23109(9) 0.11796(8) 0.0213(3) Uani d . 1 . .
H H12A 1.1636 -0.2415 0.1201 0.026 Uiso calc R 1 . .
C C13 0.97847(17) -0.27045(9) 0.06787(9) 0.0245(3) Uani d . 1 . .
H H13A 1.0162 -0.3086 0.0356 0.029 Uiso calc R 1 . .
C C14 0.83220(16) -0.25414(9) 0.06449(9) 0.0234(3) Uani d . 1 . .
H H14A 0.7765 -0.2809 0.0291 0.028 Uiso calc R 1 . .
C C15 0.76917(15) -0.19954(8) 0.11228(8) 0.0198(3) Uani d . 1 . .
H H15A 0.6724 -0.1898 0.1105 0.024 Uiso calc R 1 . .
C C16 0.85770(13) -0.15965(8) 0.16350(8) 0.0158(2) Uani d . 1 . .
H H1N1 1.143(2) -0.1173(12) 0.2353(12) 0.033(5) Uiso d . 1 . .

loop_
_atom_site_aniso_label
_atom_site_aniso_U_11
_atom_site_aniso_U_22
_atom_site_aniso_U_33
_atom_site_aniso_U_12
_atom_site_aniso_U_13
_atom_site_aniso_U_23
S1 0.0341(2) 0.02221(19) 0.02070(19) -0.00054(14) 0.00590(14) -0.00461(13)
O1 0.0333(6) 0.0235(5) 0.0283(6) 0.0070(4) 0.0003(5) 0.0023(4)
N1 0.0100(5) 0.0214(6) 0.0192(5) -0.0003(4) -0.0003(4) -0.0010(4)
N2 0.0117(5) 0.0174(5) 0.0208(6) -0.0010(4) 0.0004(4) -0.0003(4)
N3 0.0166(5) 0.0180(5) 0.0194(6) 0.0007(4) 0.0020(4) -0.0006(4)
C1 0.0157(6) 0.0154(6) 0.0221(6) -0.0018(4) 0.0004(5) -0.0017(5)
C2 0.0220(6) 0.0180(6) 0.0230(7) -0.0014(5) 0.0003(5) -0.0005(5)
C3 0.0282(7) 0.0192(7) 0.0279(8) -0.0014(5) -0.0046(6) 0.0018(6)
C4 0.0238(7) 0.0185(6) 0.0402(9) 0.0032(5) -0.0036(6) -0.0013(6)
C5 0.0220(7) 0.0214(7) 0.0334(8) 0.0014(5) 0.0045(6) -0.0069(6)
C6 0.0201(6) 0.0187(6) 0.0230(7) -0.0025(5) 0.0021(5) -0.0039(5)
C7 0.0349(8) 0.0197(7) 0.0236(7) -0.0006(6) 0.0088(6) -0.0004(6)
C8 0.0247(7) 0.0187(6) 0.0192(7) -0.0005(5) -0.0001(5) -0.0014(5)
C9 0.0133(5) 0.0209(6) 0.0232(7) -0.0019(5) 0.0004(5) -0.0036(5)
C10 0.0116(5) 0.0173(6) 0.0188(6) -0.0007(4) 0.0018(5) 0.0013(5)
C11 0.0138(5) 0.0191(6) 0.0167(6) -0.0002(4) 0.0006(5) 0.0011(5)
C12 0.0182(6) 0.0245(7) 0.0211(7) 0.0030(5) 0.0035(5) -0.0009(5)
C13 0.0293(7) 0.0238(7) 0.0204(7) 0.0013(6) 0.0038(6) -0.0042(5)
C14 0.0256(7) 0.0241(7) 0.0204(7) -0.0036(5) -0.0026(5) -0.0012(5)
C15 0.0171(6) 0.0214(6) 0.0211(7) -0.0029(5) -0.0027(5) 0.0019(5)
C16 0.0134(5) 0.0171(6) 0.0168(6) -0.0011(4) 0.0003(5) 0.0030(5)

loop_
_atom_type_symbol
_atom_type_description
_atom_type_scat_dispersion_real
_atom_type_scat_dispersion_imag
_atom_type_scat_source
C C 0.0033 0.0016 'International Tables Vol C Tables 4.2.6.8 and 6.1.1.4'
H H 0.0000 0.0000 'International Tables Vol C Tables 4.2.6.8 and 6.1.1.4'
N N 0.0061 0.0033 'International Tables Vol C Tables 4.2.6.8 and 6.1.1.4'
O O 0.0106 0.0060 'International Tables Vol C Tables 4.2.6.8 and 6.1.1.4'
S S 0.1246 0.1234 'International Tables Vol C Tables 4.2.6.8 and 6.1.1.4'

loop_
_geom_angle_atom_site_label_1
_geom_angle_atom_site_label_2
_geom_angle_atom_site_label_3
_geom_angle_site_symmetry_1
_geom_angle_site_symmetry_3
_geom_angle
_geom_angle_publ_flag
C6 S1 C7 . . 95.35(7) ?
C10 N1 C11 . . 107.20(11) ?
C10 N1 H1N1 . . 122.3(14) ?
C11 N1 H1N1 . . 130.5(14) ?
C10 N2 C16 . . 104.70(11) ?
C8 N3 C1 . . 124.36(12) ?
C8 N3 C9 . . 115.55(12) ?
C1 N3 C9 . . 120.02(11) ?
C2 C1 C6 . . 118.86(13) ?
C2 C1 N3 . . 120.42(12) ?
C6 C1 N3 . . 120.71(13) ?
C3 C2 C1 . . 120.45(14) ?
C3 C2 H2A . . 119.8 ?
C1 C2 H2A . . 119.8 ?
C4 C3 C2 . . 120.52(15) ?
C4 C3 H3A . . 119.7 ?
C2 C3 H3A . . 119.7 ?
C3 C4 C5 . . 119.58(14) ?
C3 C4 H4A . . 120.2 ?
C5 C4 H4A . . 120.2 ?
C4 C5 C6 . . 120.46(14) ?
C4 C5 H5A . . 119.8 ?
C6 C5 H5A . . 119.8 ?
C5 C6 C1 . . 120.11(14) ?
C5 C6 S1 . . 120.53(11) ?
C1 C6 S1 . . 119.35(11) ?
C8 C7 S1 . . 111.46(10) ?
C8 C7 H7A . . 109.3 ?
S1 C7 H7A . . 109.3 ?
C8 C7 H7B . . 109.3 ?
S1 C7 H7B . . 109.3 ?
H7A C7 H7B . . 108.0 ?
O1 C8 N3 . . 121.18(13) ?
O1 C8 C7 . . 122.47(14) ?
N3 C8 C7 . . 116.35(12) ?
N3 C9 C10 . . 113.14(11) ?
N3 C9 H9A . . 109.0 ?
C10 C9 H9A . . 109.0 ?
N3 C9 H9B . . 109.0 ?
C10 C9 H9B . . 109.0 ?
H9A C9 H9B . . 107.8 ?
N2 C10 N1 . . 113.27(12) ?
N2 C10 C9 . . 125.91(12) ?
N1 C10 C9 . . 120.81(11) ?
N1 C11 C12 . . 132.45(12) ?
N1 C11 C16 . . 105.08(11) ?
C12 C11 C16 . . 122.47(13) ?
C13 C12 C11 . . 116.39(13) ?
C13 C12 H12A . . 121.8 ?
C11 C12 H12A . . 121.8 ?
C12 C13 C14 . . 121.59(13) ?
C12 C13 H13A . . 119.2 ?
C14 C13 H13A . . 119.2 ?
C15 C14 C13 . . 121.92(14) ?
C15 C14 H14A . . 119.0 ?
C13 C14 H14A . . 119.0 ?
C14 C15 C16 . . 116.96(13) ?
C14 C15 H15A . . 121.5 ?
C16 C15 H15A . . 121.5 ?
N2 C16 C15 . . 129.61(12) ?
N2 C16 C11 . . 109.75(11) ?
C15 C16 C11 . . 120.64(13) ?

loop_
_geom_bond_atom_site_label_1
_geom_bond_atom_site_label_2
_geom_bond_site_symmetry_2
_geom_bond_distance
_geom_bond_publ_flag
S1 C6 . 1.7611(16) ?
S1 C7 . 1.8011(16) ?
O1 C8 . 1.2191(18) ?
N1 C10 . 1.3552(16) ?
N1 C11 . 1.3831(17) ?
N1 H1N1 . 0.86(2) ?
N2 C10 . 1.3214(16) ?
N2 C16 . 1.3936(17) ?
N3 C8 . 1.3692(19) ?
N3 C1 . 1.4207(17) ?
N3 C9 . 1.4637(17) ?
C1 C2 . 1.394(2) ?
C1 C6 . 1.3990(19) ?
C2 C3 . 1.391(2) ?
C2 H2A . 0.9300 ?
C3 C4 . 1.382(2) ?
C3 H3A . 0.9300 ?
C4 C5 . 1.384(2) ?
C4 H4A . 0.9300 ?
C5 C6 . 1.396(2) ?
C5 H5A . 0.9300 ?
C7 C8 . 1.511(2) ?
C7 H7A . 0.9700 ?
C7 H7B . 0.9700 ?
C9 C10 . 1.4955(19) ?
C9 H9A . 0.9700 ?
C9 H9B . 0.9700 ?
C11 C12 . 1.3950(19) ?
C11 C16 . 1.4046(18) ?
C12 C13 . 1.383(2) ?
C12 H12A . 0.9300 ?
C13 C14 . 1.411(2) ?
C13 H13A . 0.9300 ?
C14 C15 . 1.383(2) ?
C14 H14A . 0.9300 ?
C15 C16 . 1.3998(19) ?
C15 H15A . 0.9300 ?

loop_
_geom_hbond_atom_site_label_D
_geom_hbond_atom_site_label_H
_geom_hbond_atom_site_label_A
_geom_hbond_site_symmetry_A
_geom_hbond_distance_DH
_geom_hbond_distance_HA
_geom_hbond_distance_DA
_geom_hbond_angle_DHA
_geom_hbond_publ_flag
N1 H1N1 N2 6_656 0.859(19) 1.926(19) 2.7800(15) 173(2) yes
C12 H12A Cg1 4_745 0.93 2.97 3.6736(16) 134 yes
C3 H3A Cg2 7_655 0.93 2.61 3.4750(17) 155 yes

loop_
_geom_torsion_atom_site_label_1
_geom_torsion_atom_site_label_2
_geom_torsion_atom_site_label_3
_geom_torsion_atom_site_label_4
_geom_torsion_site_symmetry_1
_geom_torsion_site_symmetry_2
_geom_torsion_site_symmetry_3
_geom_torsion_site_symmetry_4
_geom_torsion
_geom_torsion_publ_flag
C8 N3 C1 C2 . . . . -150.61(14) ?
C9 N3 C1 C2 . . . . 25.96(19) ?
C8 N3 C1 C6 . . . . 30.5(2) ?
C9 N3 C1 C6 . . . . -152.88(13) ?
C6 C1 C2 C3 . . . . 1.4(2) ?
N3 C1 C2 C3 . . . . -177.44(13) ?
C1 C2 C3 C4 . . . . -1.5(2) ?
C2 C3 C4 C5 . . . . 0.1(2) ?
C3 C4 C5 C6 . . . . 1.3(2) ?
C4 C5 C6 C1 . . . . -1.4(2) ?
C4 C5 C6 S1 . . . . 177.68(12) ?
C2 C1 C6 C5 . . . . 0.0(2) ?
N3 C1 C6 C5 . . . . 178.85(13) ?
C2 C1 C6 S1 . . . . -179.06(10) ?
N3 C1 C6 S1 . . . . -0.20(18) ?
C7 S1 C6 C5 . . . . 142.33(13) ?
C7 S1 C6 C1 . . . . -38.62(13) ?
C6 S1 C7 C8 . . . . 58.75(12) ?
C1 N3 C8 O1 . . . . 173.88(13) ?
C9 N3 C8 O1 . . . . -2.8(2) ?
C1 N3 C8 C7 . . . . -5.6(2) ?
C9 N3 C8 C7 . . . . 177.65(12) ?
S1 C7 C8 O1 . . . . 137.50(14) ?
S1 C7 C8 N3 . . . . -42.98(17) ?
C8 N3 C9 C10 . . . . 76.17(15) ?
C1 N3 C9 C10 . . . . -100.69(14) ?
C16 N2 C10 N1 . . . . 0.06(15) ?
C16 N2 C10 C9 . . . . 178.82(13) ?
C11 N1 C10 N2 . . . . -0.62(16) ?
C11 N1 C10 C9 . . . . -179.45(12) ?
N3 C9 C10 N2 . . . . 28.7(2) ?
N3 C9 C10 N1 . . . . -152.62(12) ?
C10 N1 C11 C12 . . . . -179.20(15) ?
C10 N1 C11 C16 . . . . 0.88(14) ?
N1 C11 C12 C13 . . . . -178.56(14) ?
C16 C11 C12 C13 . . . . 1.3(2) ?
C11 C12 C13 C14 . . . . 0.3(2) ?
C12 C13 C14 C15 . . . . -1.7(2) ?
C13 C14 C15 C16 . . . . 1.3(2) ?
C10 N2 C16 C15 . . . . -178.42(14) ?
C10 N2 C16 C11 . . . . 0.52(15) ?
C14 C15 C16 N2 . . . . 179.23(13) ?
C14 C15 C16 C11 . . . . 0.4(2) ?
N1 C11 C16 N2 . . . . -0.88(15) ?
C12 C11 C16 N2 . . . . 179.20(12) ?
N1 C11 C16 C15 . . . . 178.18(12) ?
C12 C11 C16 C15 . . . . -1.8(2) ?

loop_
_cod_related_entry_id
_cod_related_entry_database
_cod_related_entry_code
1 ChemSpider 24745166
